data_7125778
loop_
_publ_author_name
'Naz, Nabila Rauf'
'Schnakenburg, Gregor'
'Mikeh\'azi, Antal'
'Kelemen, Zsolt'
'Nyul\'aszi, L\'aszl\'o'
'Boer\'e, Ren\'e T'
'Streubel, Rainer'

_publ_section_title
;
 Janus bis(NHCs) tuned by heteroatom-bridge oxidation states.
;
_journal_issue 17
_journal_name_full 'Chemical communications (Cambridge, England)'
_journal_page_first 2646
_journal_page_last 2649
_journal_paper_doi 10.1039/c9cc08468a
_journal_volume 56
_journal_year 2020
_chemical_formula_moiety '2(Cl), C30 H58 N6 O2 P2, 2(H2 O), 2(C3 H8 O)'
_chemical_formula_sum 'C36 H78 Cl2 N6 O6 P2'
_chemical_formula_weight 823.88
_chemical_name_systematic NRN-148
_space_group_crystal_system triclinic
_space_group_IT_number 2
_space_group_name_Hall '-P 1'
_space_group_name_H-M_alt 'P -1'
_atom_sites_solution_hydrogens mixed
_atom_sites_solution_primary direct
_audit_creation_date 2018-02-02
_audit_creation_method
;
Olex2 1.2
(compiled 2017.03.02 svn.r3394 for OlexSys, GUI svn.r5324)
;
_audit_update_record
;
2019-05-29 deposited with the CCDC.	2020-01-13 downloaded from the CCDC.
;
_cell_angle_alpha 75.8224(11)
_cell_angle_beta 80.3081(11)
_cell_angle_gamma 64.3590(10)
_cell_formula_units_Z 1
_cell_length_a 10.0162(3)
_cell_length_b 10.5594(4)
_cell_length_c 12.6500(4)
_cell_measurement_reflns_used 9527
_cell_measurement_temperature 100
_cell_measurement_theta_max 72.57
_cell_measurement_theta_min 4.73
_cell_volume 1166.45(7)
_computing_cell_refinement 'SAINT v8.37A (Bruker, 2015)'
_computing_data_reduction 'SAINT v8.37A (Bruker, 2015)'
_computing_molecular_graphics 'Olex2 (Dolomanov et al., 2009)'
_computing_publication_material 'Olex2 (Dolomanov et al., 2009)'
_computing_structure_refinement 'XL (Sheldrick, 2008)'
_computing_structure_solution 'XS (Sheldrick, 2008)'
_diffrn_ambient_temperature 100.0
_diffrn_detector 'Bruker Photon100 detector'
_diffrn_detector_area_resol_mean 7.9
_diffrn_detector_type 'CMOS area detector'
_diffrn_measured_fraction_theta_full 0.993
_diffrn_measured_fraction_theta_max 0.993
_diffrn_measurement_device 'three-circle diffractometer'
_diffrn_measurement_device_type 'Bruker D8-Venture'
_diffrn_measurement_method 'fine slicing \w and \f scans'
_diffrn_radiation_monochromator 'mirror optics'
_diffrn_radiation_probe x-ray
_diffrn_radiation_type CuK\a
_diffrn_radiation_wavelength 1.54178
_diffrn_reflns_av_R_equivalents 0.0660
_diffrn_reflns_av_unetI/netI 0.0366
_diffrn_reflns_Laue_measured_fraction_full 0.993
_diffrn_reflns_Laue_measured_fraction_max 0.993
_diffrn_reflns_limit_h_max 12
_diffrn_reflns_limit_h_min -12
_diffrn_reflns_limit_k_max 12
_diffrn_reflns_limit_k_min -12
_diffrn_reflns_limit_l_max 15
_diffrn_reflns_limit_l_min -15
_diffrn_reflns_number 29578
_diffrn_reflns_point_group_measured_fraction_full 0.993
_diffrn_reflns_point_group_measured_fraction_max 0.993
_diffrn_reflns_theta_full 67.679
_diffrn_reflns_theta_max 67.749
_diffrn_reflns_theta_min 4.735
_diffrn_source 'microfocus sealed X-ray tube'
_diffrn_source_type 'Incoatec I\ms'
_diffrn_standards_number 0
_exptl_absorpt_coefficient_mu 2.262
_exptl_absorpt_correction_T_max 0.7536
_exptl_absorpt_correction_T_min 0.3325
_exptl_absorpt_correction_type empirical
_exptl_absorpt_process_details
'SADABS-2014/5 (Bruker,2014/5) was used for absorption correction. wR2(int) was 0.1628 before and 0.1066 after correction. The Ratio of minimum to maximum transmission is 0.4412. The \l/2 correction factor is Not present.'
_exptl_crystal_colour 'clear colourless'
_exptl_crystal_colour_lustre clear
_exptl_crystal_colour_primary colourless
_exptl_crystal_density_diffrn 1.173
_exptl_crystal_description plate
_exptl_crystal_F_000 448
_exptl_crystal_size_max 0.4
_exptl_crystal_size_mid 0.2
_exptl_crystal_size_min 0.1
_refine_diff_density_max 0.422
_refine_diff_density_min -0.590
_refine_diff_density_rms 0.092
_refine_ls_extinction_method none
_refine_ls_goodness_of_fit_ref 1.052
_refine_ls_hydrogen_treatment mixed
_refine_ls_matrix_type full
_refine_ls_number_parameters 242
_refine_ls_number_reflns 4192
_refine_ls_number_restraints 0
_refine_ls_restrained_S_all 1.052
_refine_ls_R_factor_all 0.0474
_refine_ls_R_factor_gt 0.0465
_refine_ls_shift/su_max 0.001
_refine_ls_shift/su_mean 0.000
_refine_ls_structure_factor_coef Fsqd
_refine_ls_weighting_details 'w=1/[\s^2^(Fo^2^)+(0.0800P)^2^+0.8763P] where P=(Fo^2^+2Fc^2^)/3'
_refine_ls_weighting_scheme calc
_refine_ls_wR_factor_gt 0.1282
_refine_ls_wR_factor_ref 0.1291
_reflns_Friedel_coverage 0.000
_reflns_number_gt 4043
_reflns_number_total 4192
_reflns_threshold_expression 'I > 2\s(I)'
_cod_data_source_file c9cc08468a2.cif
_cod_data_source_block cu_5537f
_cod_depositor_comments 'Adding full bibliography for 7125777--7125780.cif.'
_cod_database_code 7125778
_shelx_shelxl_version_number 2014/7
_shelx_space_group_comment
;
The symmetry employed for this shelxl refinement is uniquely defined
by the following loop, which should always be used as a source of
symmetry information in preference to the above space-group names.
They are only intended as comments.
;
_shelx_estimated_absorpt_t_max 0.805
_shelx_estimated_absorpt_t_min 0.465
_olex2_refinement_description
;
1. Fixed Uiso
 At 1.2 times of:
  All C(H) groups, All C(H,H) groups, All O(H,H) groups
 At 1.5 times of:
  All C(H,H,H) groups, All O(H) groups
2.a Ternary CH refined with riding coordinates:
 C17(H17)
2.b Secondary CH2 refined with riding coordinates:
 C3(H3A,H3B), C4(H4A,H4B), C5(H5A,H5B), C7(H7A,H7B), C8(H8A,H8B), C9(H9A,H9B),
 C12(H12A,H12B), C14(H14A,H14B)
2.c Me refined with riding coordinates:
 C6(H6A,H6B,H6C), C10(H10A,H10B,H10C), C13(H13A,H13B,H13C), C15(H15A,H15B,
 H15C), C16(H16A,H16B,H16C), C18(H18A,H18B,H18C)
2.d Aromatic/amide H refined with riding coordinates:
 C2(H2)
2.e Idealised tetrahedral OH refined as rotating group:
 O3(H3)
;
_olex2_submission_special_instructions 'No special instructions were received'

loop_
_space_group_symop_operation_xyz
'x, y, z'
'-x, -y, -z'

loop_
_atom_site_label
_atom_site_type_symbol
_atom_site_fract_x
_atom_site_fract_y
_atom_site_fract_z
_atom_site_U_iso_or_equiv
_atom_site_adp_type
_atom_site_occupancy
_atom_site_site_symmetry_order
_atom_site_calc_flag
_atom_site_refinement_flags_posn
Cl Cl 0.21851(5) 0.54069(5) 0.91030(4) 0.02077(16) Uani 1 1 d .
P P 0.06400(4) -0.09546(4) 0.13843(3) 0.00892(15) Uani 1 1 d .
O1 O -0.02374(14) -0.08043(13) 0.24377(9) 0.0138(3) Uani 1 1 d .
N1 N 0.13110(16) 0.14629(16) 0.09035(11) 0.0104(3) Uani 1 1 d .
N2 N 0.05929(15) 0.25485(15) -0.07258(11) 0.0103(3) Uani 1 1 d .
N3 N 0.23660(16) -0.21038(16) 0.14933(12) 0.0138(3) Uani 1 1 d .
C1 C 0.06933(18) 0.06827(18) 0.05736(13) 0.0104(3) Uani 1 1 d .
C2 C 0.12192(18) 0.25759(19) 0.01088(14) 0.0117(3) Uani 1 1 d .
H2 H 0.1551 0.3285 0.0133 0.014 Uiso 1 1 calc R
C3 C 0.1948(2) 0.1171(2) 0.19564(13) 0.0133(4) Uani 1 1 d .
H3A H 0.2611 0.1671 0.1862 0.016 Uiso 1 1 calc R
H3B H 0.2557 0.0131 0.2163 0.016 Uiso 1 1 calc R
C4 C 0.0768(2) 0.1651(2) 0.28770(14) 0.0160(4) Uani 1 1 d .
H4A H 0.0118 0.2680 0.2663 0.019 Uiso 1 1 calc R
H4B H 0.0145 0.1104 0.3016 0.019 Uiso 1 1 calc R
C5 C 0.1505(2) 0.1406(3) 0.39067(16) 0.0273(5) Uani 1 1 d .
H5A H 0.2066 0.2012 0.3770 0.033 Uiso 1 1 calc R
H5B H 0.2227 0.0394 0.4067 0.033 Uiso 1 1 calc R
C6 C 0.0427(3) 0.1735(2) 0.49027(15) 0.0252(5) Uani 1 1 d .
H6A H 0.0978 0.1553 0.5534 0.038 Uiso 1 1 calc R
H6B H -0.0277 0.2742 0.4760 0.038 Uiso 1 1 calc R
H6C H -0.0116 0.1121 0.5057 0.038 Uiso 1 1 calc R
C7 C 0.03646(19) 0.36077(19) -0.17641(14) 0.0123(4) Uani 1 1 d .
H7A H 0.0232 0.4536 -0.1619 0.015 Uiso 1 1 calc R
H7B H -0.0553 0.3751 -0.2063 0.015 Uiso 1 1 calc R
C8 C 0.1663(2) 0.3130(2) -0.26042(14) 0.0147(4) Uani 1 1 d .
H8A H 0.1828 0.2182 -0.2731 0.018 Uiso 1 1 calc R
H8B H 0.2575 0.3037 -0.2327 0.018 Uiso 1 1 calc R
C9 C 0.1343(2) 0.4217(2) -0.36730(16) 0.0241(4) Uani 1 1 d .
H9A H 0.0421 0.4312 -0.3935 0.029 Uiso 1 1 calc R
H9B H 0.1170 0.5161 -0.3534 0.029 Uiso 1 1 calc R
C10 C 0.2587(2) 0.3819(3) -0.45604(16) 0.0288(5) Uani 1 1 d .
H10A H 0.2316 0.4557 -0.5225 0.043 Uiso 1 1 calc R
H10B H 0.3499 0.3746 -0.4314 0.043 Uiso 1 1 calc R
H10C H 0.2749 0.2896 -0.4716 0.043 Uiso 1 1 calc R
C11 C -0.02312(18) -0.13780(18) 0.04550(13) 0.0096(3) Uani 1 1 d .
C12 C 0.3395(2) -0.2402(2) 0.05048(16) 0.0181(4) Uani 1 1 d .
H12A H 0.2806 -0.2162 -0.0126 0.022 Uiso 1 1 calc R
H12B H 0.4040 -0.3440 0.0615 0.022 Uiso 1 1 calc R
C13 C 0.4373(2) -0.1577(2) 0.02292(18) 0.0259(5) Uani 1 1 d .
H13A H 0.5019 -0.1826 -0.0429 0.039 Uiso 1 1 calc R
H13B H 0.3746 -0.0547 0.0098 0.039 Uiso 1 1 calc R
H13C H 0.4982 -0.1825 0.0841 0.039 Uiso 1 1 calc R
C14 C 0.2805(2) -0.3153(2) 0.25310(16) 0.0191(4) Uani 1 1 d .
H14A H 0.3005 -0.4115 0.2414 0.023 Uiso 1 1 calc R
H14B H 0.1966 -0.2895 0.3092 0.023 Uiso 1 1 calc R
C15 C 0.4167(3) -0.3218(2) 0.29544(19) 0.0300(5) Uani 1 1 d .
H15A H 0.4403 -0.3926 0.3638 0.045 Uiso 1 1 calc R
H15B H 0.5009 -0.3496 0.2410 0.045 Uiso 1 1 calc R
H15C H 0.3969 -0.2276 0.3089 0.045 Uiso 1 1 calc R
O2 O 0.28883(17) 0.38706(17) 0.15494(14) 0.0261(3) Uani 1 1 d .
H2A H 0.374(3) 0.368(3) 0.167(2) 0.031 Uiso 1 1 d R
H2B H 0.286(3) 0.431(3) 0.091(3) 0.031 Uiso 1 1 d R
O3 O 0.57178(19) 0.3161(2) 0.20735(13) 0.0388(4) Uani 1 1 d .
H3 H 0.6263 0.3557 0.1708 0.058 Uiso 1 1 calc GR
C16 C 0.5751(3) 0.1044(3) 0.3296(3) 0.0455(7) Uani 1 1 d .
H16A H 0.6279 0.0269 0.3883 0.068 Uiso 1 1 calc R
H16B H 0.4727 0.1573 0.3565 0.068 Uiso 1 1 calc R
H16C H 0.5747 0.0639 0.2678 0.068 Uiso 1 1 calc R
C17 C 0.6525(2) 0.2049(2) 0.29286(19) 0.0275(5) Uani 1 1 d .
H17 H 0.7557 0.1510 0.2631 0.033 Uiso 1 1 calc R
C18 C 0.6596(3) 0.2693(3) 0.3844(2) 0.0389(6) Uani 1 1 d .
H18A H 0.7149 0.1929 0.4426 0.058 Uiso 1 1 calc R
H18B H 0.7098 0.3339 0.3567 0.058 Uiso 1 1 calc R
H18C H 0.5587 0.3233 0.4135 0.058 Uiso 1 1 calc R

loop_
_atom_site_aniso_label
_atom_site_aniso_U_11
_atom_site_aniso_U_22
_atom_site_aniso_U_33
_atom_site_aniso_U_23
_atom_site_aniso_U_13
_atom_site_aniso_U_12
Cl 0.0206(3) 0.0239(3) 0.0247(3) -0.00581(19) 0.00301(18) -0.0166(2)
P 0.0107(2) 0.0148(2) 0.0063(2) -0.00397(16) 0.00338(16) -0.01022(18)
O1 0.0185(6) 0.0203(6) 0.0078(6) -0.0047(5) 0.0059(5) -0.0141(5)
N1 0.0126(7) 0.0164(7) 0.0082(7) -0.0054(6) 0.0032(5) -0.0112(6)
N2 0.0119(7) 0.0142(7) 0.0090(7) -0.0043(6) 0.0048(5) -0.0102(6)
N3 0.0115(7) 0.0185(8) 0.0131(7) -0.0047(6) 0.0017(6) -0.0079(6)
C1 0.0106(8) 0.0159(8) 0.0099(8) -0.0067(6) 0.0047(6) -0.0098(7)
C2 0.0124(8) 0.0168(8) 0.0113(8) -0.0057(7) 0.0042(6) -0.0111(7)
C3 0.0162(9) 0.0216(9) 0.0085(8) -0.0036(7) -0.0007(7) -0.0134(7)
C4 0.0207(9) 0.0227(9) 0.0101(8) -0.0067(7) 0.0027(7) -0.0135(8)
C5 0.0287(11) 0.0482(13) 0.0124(9) -0.0083(9) 0.0008(8) -0.0220(10)
C6 0.0393(12) 0.0328(11) 0.0102(9) -0.0052(8) 0.0028(8) -0.0220(10)
C7 0.0152(8) 0.0155(8) 0.0097(8) -0.0003(7) 0.0019(6) -0.0114(7)
C8 0.0149(9) 0.0222(9) 0.0113(8) -0.0033(7) 0.0041(7) -0.0132(7)
C9 0.0304(11) 0.0298(11) 0.0122(9) 0.0003(8) 0.0046(8) -0.0168(9)
C10 0.0303(11) 0.0513(14) 0.0133(9) -0.0034(9) 0.0060(8) -0.0289(11)
C11 0.0091(8) 0.0140(8) 0.0098(8) -0.0057(6) 0.0055(6) -0.0088(6)
C12 0.0125(9) 0.0250(10) 0.0203(9) -0.0128(8) 0.0064(7) -0.0090(8)
C13 0.0191(10) 0.0330(11) 0.0305(11) -0.0157(9) 0.0139(8) -0.0157(9)
C14 0.0205(9) 0.0181(9) 0.0204(9) -0.0009(7) -0.0064(7) -0.0091(8)
C15 0.0332(12) 0.0289(11) 0.0340(12) -0.0013(9) -0.0169(10) -0.0157(9)
O2 0.0201(8) 0.0312(8) 0.0314(8) -0.0085(7) 0.0032(6) -0.0150(6)
O3 0.0326(9) 0.0662(12) 0.0292(8) 0.0074(8) -0.0045(7) -0.0389(9)
C16 0.0379(14) 0.0363(14) 0.0651(18) 0.0003(13) -0.0075(13) -0.0219(12)
C17 0.0138(9) 0.0326(12) 0.0363(12) -0.0119(9) 0.0050(8) -0.0093(8)
C18 0.0409(14) 0.0469(15) 0.0310(12) -0.0073(11) 0.0003(10) -0.0210(12)

loop_
_atom_type_symbol
_atom_type_description
_atom_type_scat_dispersion_real
_atom_type_scat_dispersion_imag
_atom_type_scat_source
C C 0.0181 0.0091 'International Tables Vol C Tables 4.2.6.8 and 6.1.1.4'
H H 0.0000 0.0000 'International Tables Vol C Tables 4.2.6.8 and 6.1.1.4'
Cl Cl 0.3639 0.7018 'International Tables Vol C Tables 4.2.6.8 and 6.1.1.4'
N N 0.0311 0.0180 'International Tables Vol C Tables 4.2.6.8 and 6.1.1.4'
O O 0.0492 0.0322 'International Tables Vol C Tables 4.2.6.8 and 6.1.1.4'
P P 0.2955 0.4335 'International Tables Vol C Tables 4.2.6.8 and 6.1.1.4'

loop_
_geom_angle_atom_site_label_1
_geom_angle_atom_site_label_2
_geom_angle_atom_site_label_3
_geom_angle
_geom_angle_site_symmetry_1
_geom_angle_site_symmetry_3
O1 P N3 113.88(8) . .
O1 P C1 114.69(7) . .
O1 P C11 111.44(7) . .
N3 P C1 106.13(8) . .
N3 P C11 110.44(8) . .
C1 P C11 99.22(8) . .
C1 N1 C3 127.87(15) . .
C2 N1 C1 108.33(14) . .
C2 N1 C3 123.79(14) . .
C2 N2 C7 123.93(14) . .
C2 N2 C11 108.63(14) . 2
C11 N2 C7 127.43(14) 2 .
C12 N3 P 120.69(12) . .
C12 N3 C14 117.57(15) . .
C14 N3 P 119.43(12) . .
N1 C1 P 123.43(13) . .
C11 C1 P 129.82(13) 2 .
C11 C1 N1 106.70(15) 2 .
N1 C2 N2 109.67(15) . .
N1 C3 C4 112.86(14) . .
C5 C4 C3 109.74(15) . .
C4 C5 C6 113.96(17) . .
N2 C7 C8 111.91(14) . .
C7 C8 C9 109.90(15) . .
C10 C9 C8 113.33(18) . .
N2 C11 P 122.38(13) 2 .
C1 C11 P 130.95(13) 2 .
C1 C11 N2 106.66(14) 2 2
N3 C12 C13 114.03(15) . .
N3 C14 C15 113.14(16) . .
O3 C17 C16 107.48(19) . .
O3 C17 C18 109.9(2) . .
C18 C17 C16 112.4(2) . .

loop_
_geom_bond_atom_site_label_1
_geom_bond_atom_site_label_2
_geom_bond_distance
_geom_bond_site_symmetry_2
P O1 1.4704(12) .
P N3 1.6318(15) .
P C1 1.7991(18) .
P C11 1.8121(17) .
N1 C1 1.390(2) .
N1 C2 1.326(2) .
N1 C3 1.480(2) .
N2 C2 1.328(2) .
N2 C7 1.479(2) .
N2 C11 1.384(2) 2
N3 C12 1.484(2) .
N3 C14 1.485(2) .
C1 C11 1.374(2) 2
C3 C4 1.522(2) .
C4 C5 1.517(3) .
C5 C6 1.519(3) .
C7 C8 1.518(2) .
C8 C9 1.522(3) .
C9 C10 1.515(3) .
C11 N2 1.384(2) 2
C11 C1 1.374(2) 2
C12 C13 1.521(3) .
C14 C15 1.517(3) .
O3 C17 1.432(3) .
C16 C17 1.514(3) .
C17 C18 1.504(3) .
